data_4062003
_journal_name_full Organometallics
_journal_year 2003
_chemical_formula_sum 'C14 H16 O2 Pd'
_chemical_formula_weight 322.67
_space_group_IT_number 4
_symmetry_cell_setting monoclinic
_symmetry_space_group_name_Hall 'P 2yb'
_symmetry_space_group_name_H-M 'P 1 21 1'
_cell_angle_alpha 90.00
_cell_angle_beta 113.216(2)
_cell_angle_gamma 90.00
_cell_formula_units_Z 2
_cell_length_a 6.9033(6)
_cell_length_b 10.7878(10)
_cell_length_c 8.7543(10)
_cell_measurement_temperature 173(2)
_cell_volume 599.15(10)
_diffrn_ambient_temperature 173(2)
_exptl_crystal_density_diffrn 1.789
_cod_depositor_comments
;
The following automatic conversions were performed:
'_symmetry_cell_setting' value 'Monoclinic' changed to 'monoclinic'
according to '/home/saulius/struct/CIF-dictionaries/cif_core.dic'
dictionary named 'cif_core.dic' version 2.4.1 from 2010-06-29.

Automatic conversion script
Id: cif_fix_enum 1527 2010-12-29 10:47:43Z saulius 
;
_cod_original_sg_symbol_H-M 'P 21'
_cod_database_code 4062003

loop_
_symmetry_equiv_pos_as_xyz
'x, y, z'
'-x, y+1/2, -z'

loop_
_atom_site_label
_atom_site_type_symbol
_atom_site_fract_x
_atom_site_fract_y
_atom_site_fract_z
_atom_site_U_iso_or_equiv
_atom_site_adp_type
_atom_site_occupancy
_atom_site_symmetry_multiplicity
_atom_site_calc_flag
_atom_site_refinement_flags
_atom_site_disorder_assembly
_atom_site_disorder_group
Pd1 Pd 0.17507(3) 0.6046(2) 0.85011(2) 0.02130(9) Uani 1 1 d . . .
C1 C 0.2991(15) 0.4701(8) 1.1017(13) 0.033(2) Uani 1 1 d . . .
C2 C 0.1119(14) 0.5381(9) 1.0787(11) 0.0277(16) Uani 1 1 d . . .
H2 H -0.021(17) 0.492(10) 1.061(13) 0.033 Uiso 1 1 calc . . .
C3 C 0.1133(11) 0.6652(9) 1.0869(10) 0.0231(14) Uani 1 1 d . . .
H3 H -0.021(16) 0.709(10) 1.070(12) 0.028 Uiso 1 1 calc . . .
C4 C 0.3030(12) 0.7418(7) 1.1038(11) 0.0240(18) Uani 1 1 d . . .
C5 C 0.4761(13) 0.6685(9) 1.0871(10) 0.0231(15) Uani 1 1 d . . .
H5 H 0.594(16) 0.712(10) 1.071(12) 0.028 Uiso 1 1 calc . . .
C6 C 0.4659(13) 0.5414(11) 1.0788(11) 0.0291(17) Uani 1 1 d . . .
H6 H 0.580(17) 0.495(11) 1.060(14) 0.035 Uiso 1 1 calc . . .
C7 C -0.0200(16) 0.4679(8) 0.6556(12) 0.034(2) Uani 1 1 d . . .
H7 H -0.068(15) 0.391(10) 0.694(11) 0.041 Uiso 1 1 calc . . .
C8 C -0.1947(11) 0.5483(7) 0.5141(8) 0.0369(14) Uani 1 1 d . . .
H8A H -0.1608 0.5483 0.4142 0.044 Uiso 1 1 calc R . .
H8B H -0.3328 0.5068 0.4836 0.044 Uiso 1 1 calc R . .
C9 C -0.2171(11) 0.6830(7) 0.5598(9) 0.0389(15) Uani 1 1 d . . .
H9A H -0.2849 0.7316 0.4563 0.047 Uiso 1 1 calc R . .
H9B H -0.3111 0.6857 0.6208 0.047 Uiso 1 1 calc R . .
C10 C -0.0192(14) 0.7403(7) 0.6602(11) 0.0265(17) Uani 1 1 d . . .
H10 H -0.043(13) 0.817(10) 0.715(10) 0.032 Uiso 1 1 calc . . .
C11 C 0.1790(13) 0.7410(7) 0.6582(10) 0.0264(17) Uani 1 1 d . . .
H11 H 0.261(17) 0.818(11) 0.706(12) 0.032 Uiso 1 1 calc . . .
C12 C 0.258(3) 0.6707(15) 0.545(2) 0.070(5) Uani 1 1 d . . .
H12A H 0.1881 0.7065 0.4325 0.084 Uiso 1 1 calc R . .
H12B H 0.4102 0.6878 0.5827 0.084 Uiso 1 1 calc R . .
C13 C 0.230(3) 0.5382(14) 0.530(2) 0.060(3) Uani 1 1 d . . .
H13A H 0.3615 0.5021 0.5303 0.073 Uiso 1 1 calc R . .
H13B H 0.1174 0.5209 0.4197 0.073 Uiso 1 1 calc R . .
C14 C 0.1752(17) 0.4686(8) 0.6575(11) 0.034(2) Uani 1 1 d . . .
H14 H 0.259(19) 0.392(11) 0.702(15) 0.041 Uiso 1 1 calc . . .
O1 O 0.3120(11) 0.3528(12) 1.1249(14) 0.043(3) Uani 1 1 d . . .
O2 O 0.3122(10) 0.8530(10) 1.1231(14) 0.038(2) Uani 1 1 d . . .

loop_
_atom_site_aniso_label
_atom_site_aniso_U_11
_atom_site_aniso_U_22
_atom_site_aniso_U_33
_atom_site_aniso_U_23
_atom_site_aniso_U_13
_atom_site_aniso_U_12
Pd1 0.03209(13) 0.01640(14) 0.01243(12) -0.0003(2) 0.00558(8) -0.0006(2)
C1 0.049(6) 0.024(4) 0.021(5) 0.010(4) 0.010(4) -0.007(4)
C2 0.045(4) 0.018(3) 0.018(3) 0.000(2) 0.010(3) -0.001(3)
C3 0.024(3) 0.032(3) 0.017(3) -0.004(2) 0.012(2) 0.001(2)
C4 0.028(4) 0.028(4) 0.013(4) 0.001(3) 0.004(3) -0.009(3)
C5 0.028(3) 0.022(4) 0.015(3) -0.005(3) 0.003(2) 0.000(3)
C6 0.027(3) 0.036(4) 0.019(3) 0.001(3) 0.003(3) 0.007(3)
C7 0.047(5) 0.029(4) 0.020(4) -0.013(3) 0.007(4) -0.021(4)
C8 0.033(2) 0.035(3) 0.031(3) -0.006(2) 0.000(2) -0.002(2)
C9 0.037(3) 0.032(3) 0.036(3) 0.008(3) 0.001(2) 0.004(2)
C10 0.039(4) 0.017(3) 0.027(4) 0.001(3) 0.017(3) -0.002(3)
C11 0.029(3) 0.022(3) 0.022(3) -0.007(3) 0.003(3) -0.003(3)
C12 0.116(10) 0.056(8) 0.079(8) 0.033(6) 0.082(9) 0.028(7)
C13 0.100(7) 0.043(7) 0.069(7) -0.033(5) 0.066(6) -0.038(6)
C14 0.051(5) 0.024(4) 0.028(4) -0.021(3) 0.016(4) 0.002(4)
O1 0.058(6) 0.029(6) 0.041(3) 0.010(3) 0.019(4) 0.000(3)
O2 0.044(5) 0.018(4) 0.051(4) -0.014(3) 0.018(4) -0.009(3)

loop_
_geom_bond_atom_site_label_1
_geom_bond_atom_site_label_2
_geom_bond_distance
_geom_bond_site_symmetry_2
_geom_bond_publ_flag
Pd1 C10 2.225(9) . ?
Pd1 C14 2.235(7) . ?
Pd1 C11 2.242(8) . ?
Pd1 C7 2.254(8) . ?
Pd1 C6 2.310(9) . ?
Pd1 C2 2.323(9) . ?
Pd1 C3 2.367(8) . ?
Pd1 C5 2.387(8) . ?
Pd1 C1 2.490(9) . ?
Pd1 C4 2.521(9) . ?
C1 O1 1.280(16) . ?
C1 C2 1.429(13) . ?
C1 C6 1.463(13) . ?
C2 C3 1.373(5) . ?
C3 C4 1.505(10) . ?
C4 O2 1.210(14) . ?
C4 C5 1.487(12) . ?
C5 C6 1.374(6) . ?
C7 C14 1.341(16) . ?
C7 C8 1.601(13) . ?
C8 C9 1.531(8) . ?
C9 C10 1.441(12) . ?
C10 C11 1.375(13) . ?
C11 C12 1.506(15) . ?
C12 C13 1.442(9) . ?
C13 C14 1.509(16) . ?
